data_4328917
loop_
_publ_author_name
'Benjamin Oelkers'
'Alexander Venker'
'J\"org Sundermeyer'

_publ_section_title
;
 Molybdenum 1,4-Diazabuta-1,3-diene Tricarbonyl Solvento Complexes
 Revisited: From Solvatochromism to Attractive Ligand-Ligand Interaction
;
_journal_name_full 'Inorganic Chemistry'
_journal_page_first 4636
_journal_page_last 4643
_journal_paper_doi 10.1021/ic202517w
_journal_volume 51
_journal_year 2012
_chemical_formula_moiety '2(C24 H24 Mo N2 O4), C7 H8'
_chemical_formula_sum 'C55 H56 Mo2 N4 O8'
_chemical_formula_weight 1092.92
_chemical_name_systematic
;
 ?
;
_space_group_IT_number 14
_symmetry_cell_setting monoclinic
_symmetry_space_group_name_Hall '-P 2yn'
_symmetry_space_group_name_H-M 'P 1 21/n 1'
_atom_sites_solution_hydrogens geom
_atom_sites_solution_primary direct
_atom_sites_solution_secondary difmap
_audit_creation_method SHELXL-97
_cell_angle_alpha 90.00
_cell_angle_beta 106.289(5)
_cell_angle_gamma 90.00
_cell_formula_units_Z 2
_cell_length_a 8.7021(5)
_cell_length_b 25.3075(11)
_cell_length_c 12.1383(8)
_cell_measurement_reflns_used 7447
_cell_measurement_temperature 100(2)
_cell_measurement_theta_max 27.25
_cell_measurement_theta_min 1.61
_cell_volume 2565.9(3)
_computing_cell_refinement 'STOE X-AREA'
_computing_data_collection 'STOE X-AREA'
_computing_data_reduction 'STOE X-RED'
_computing_molecular_graphics 'DIAMOND (Brandenburg, 2011)'
_computing_publication_material 'WinGX publication routines (Farrugia, 1999)'
_computing_structure_refinement 'SHELXL-97 (Sheldrick, 1997)'
_computing_structure_solution 'SIR2004 (Giacovazzo et al, 2004)'
_diffrn_ambient_temperature 100(2)
_diffrn_detector_area_resol_mean 6.67
_diffrn_measured_fraction_theta_full 1.000
_diffrn_measured_fraction_theta_max 0.995
_diffrn_measurement_device_type 'STOE IPDS 2'
_diffrn_measurement_method 'rotation method'
_diffrn_radiation_monochromator graphite
_diffrn_radiation_source 'fine-focus sealed tube'
_diffrn_radiation_type MoK\a
_diffrn_radiation_wavelength 0.71073
_diffrn_reflns_av_R_equivalents 0.0709
_diffrn_reflns_av_sigmaI/netI 0.1062
_diffrn_reflns_limit_h_max 11
_diffrn_reflns_limit_h_min -10
_diffrn_reflns_limit_k_max 29
_diffrn_reflns_limit_k_min -31
_diffrn_reflns_limit_l_max 15
_diffrn_reflns_limit_l_min -15
_diffrn_reflns_number 19256
_diffrn_reflns_theta_full 25.00
_diffrn_reflns_theta_max 26.74
_diffrn_reflns_theta_min 1.61
_exptl_absorpt_coefficient_mu 0.546
_exptl_absorpt_correction_T_max 1.0727
_exptl_absorpt_correction_T_min 0.8083
_exptl_absorpt_correction_type multi-scan
_exptl_absorpt_process_details
;
[c.f. r.h. blessing, acta cryst. (1995), a51, 33-38]
;
_exptl_crystal_colour red
_exptl_crystal_density_diffrn 1.415
_exptl_crystal_description prism
_exptl_crystal_F_000 1124
_exptl_crystal_size_max 0.18
_exptl_crystal_size_mid 0.12
_exptl_crystal_size_min 0.06
_refine_diff_density_max 0.560
_refine_diff_density_min -0.471
_refine_diff_density_rms 0.066
_refine_ls_extinction_method none
_refine_ls_goodness_of_fit_ref 0.782
_refine_ls_hydrogen_treatment constr
_refine_ls_matrix_type full
_refine_ls_number_parameters 350
_refine_ls_number_reflns 5417
_refine_ls_number_restraints 24
_refine_ls_restrained_S_all 0.781
_refine_ls_R_factor_all 0.0858
_refine_ls_R_factor_gt 0.0345
_refine_ls_shift/su_max 0.001
_refine_ls_shift/su_mean 0.000
_refine_ls_structure_factor_coef Fsqd
_refine_ls_weighting_details 'calc w=1/[\s^2^(Fo^2^)+(0.0229P)^2^+0.0000P] where P=(Fo^2^+2Fc^2^)/3'
_refine_ls_weighting_scheme calc
_refine_ls_wR_factor_gt 0.0612
_refine_ls_wR_factor_ref 0.0700
_reflns_number_gt 3314
_reflns_number_total 5417
_reflns_threshold_expression >2sigma(I)
_cod_data_source_file ic202517w_si_001_02.cif
_cod_data_source_block compound1PhMe
_cod_original_sg_symbol_H-M 'P 21/n'
_cod_database_code 4328917

loop_
_symmetry_equiv_pos_as_xyz
'x, y, z'
'-x+1/2, y+1/2, -z+1/2'
'-x, -y, -z'
'x-1/2, -y-1/2, z-1/2'

loop_
_atom_site_label
_atom_site_type_symbol
_atom_site_fract_x
_atom_site_fract_y
_atom_site_fract_z
_atom_site_U_iso_or_equiv
_atom_site_adp_type
_atom_site_occupancy
_atom_site_symmetry_multiplicity
_atom_site_calc_flag
_atom_site_refinement_flags
_atom_site_disorder_assembly
_atom_site_disorder_group
C1 C 0.2135(4) 0.13273(13) 0.1962(3) 0.0282(8) Uani 1 1 d . . .
C2 C 0.1392(4) 0.10001(13) 0.0924(3) 0.0370(8) Uani 1 1 d . . .
H2A H 0.1079 0.0656 0.1162 0.055 Uiso 1 1 calc R . .
H2B H 0.2166 0.0948 0.0483 0.055 Uiso 1 1 calc R . .
H2C H 0.0443 0.1181 0.0445 0.055 Uiso 1 1 calc R . .
C3 C 0.1907(4) 0.06421(12) 0.3238(3) 0.0276(7) Uani 1 1 d . . .
C4 C 0.3090(4) 0.02505(13) 0.3420(3) 0.0302(8) Uani 1 1 d . . .
C5 C 0.2699(4) -0.02522(14) 0.3713(3) 0.0366(9) Uani 1 1 d . . .
H5 H 0.3483 -0.0524 0.3842 0.044 Uiso 1 1 calc R . .
C6 C 0.1202(4) -0.03658(14) 0.3820(3) 0.0387(9) Uani 1 1 d . . .
H6 H 0.0972 -0.0710 0.4042 0.046 Uiso 1 1 calc R . .
C7 C 0.0026(4) 0.00213(14) 0.3604(3) 0.0371(8) Uani 1 1 d . . .
H7 H -0.1014 -0.0063 0.3657 0.045 Uiso 1 1 calc R . .
C8 C 0.0354(4) 0.05341(13) 0.3308(3) 0.0311(8) Uani 1 1 d . . .
C9 C 0.4718(4) 0.03676(13) 0.3271(3) 0.0387(9) Uani 1 1 d . . .
H9A H 0.5416 0.0060 0.3511 0.058 Uiso 1 1 calc R . .
H9B H 0.5183 0.0673 0.3743 0.058 Uiso 1 1 calc R . .
H9C H 0.4613 0.0446 0.2463 0.058 Uiso 1 1 calc R . .
C10 C -0.0939(4) 0.09509(14) 0.3075(3) 0.0401(9) Uani 1 1 d . . .
H10A H -0.0923 0.1131 0.3793 0.060 Uiso 1 1 calc R . .
H10B H -0.1985 0.0784 0.2754 0.060 Uiso 1 1 calc R . .
H10C H -0.0747 0.1209 0.2525 0.060 Uiso 1 1 calc R . .
C11 C 0.2745(4) 0.18611(12) 0.1815(3) 0.0268(7) Uani 1 1 d . . .
C12 C 0.2708(4) 0.20510(14) 0.0646(3) 0.0334(8) Uani 1 1 d . . .
H12A H 0.3022 0.2424 0.0685 0.050 Uiso 1 1 calc R . .
H12B H 0.1622 0.2012 0.0133 0.050 Uiso 1 1 calc R . .
H12C H 0.3454 0.1842 0.0352 0.050 Uiso 1 1 calc R . .
C13 C 0.4155(4) 0.26097(12) 0.2756(3) 0.0271(7) Uani 1 1 d . . .
C14 C 0.3475(4) 0.30881(13) 0.2959(3) 0.0297(8) Uani 1 1 d . . .
C15 C 0.4356(4) 0.35492(13) 0.2982(3) 0.0336(8) Uani 1 1 d . . .
H15 H 0.3913 0.3879 0.3111 0.040 Uiso 1 1 calc R . .
C16 C 0.5865(4) 0.35347(15) 0.2819(3) 0.0357(9) Uani 1 1 d . . .
H16 H 0.6454 0.3853 0.2843 0.043 Uiso 1 1 calc R . .
C17 C 0.6519(4) 0.30592(14) 0.2622(3) 0.0335(8) Uani 1 1 d . . .
H17 H 0.7556 0.3054 0.2508 0.040 Uiso 1 1 calc R . .
C18 C 0.5686(4) 0.25873(13) 0.2588(3) 0.0292(8) Uani 1 1 d . . .
C19 C 0.1815(4) 0.31168(13) 0.3123(3) 0.0344(8) Uani 1 1 d . . .
H19A H 0.1898 0.3119 0.3945 0.052 Uiso 1 1 calc R . .
H19B H 0.1190 0.2809 0.2762 0.052 Uiso 1 1 calc R . .
H19C H 0.1282 0.3441 0.2768 0.052 Uiso 1 1 calc R . .
C20 C 0.6427(4) 0.20738(13) 0.2340(3) 0.0338(8) Uani 1 1 d . . .
H20A H 0.6121 0.2011 0.1510 0.051 Uiso 1 1 calc R . .
H20B H 0.6043 0.1781 0.2721 0.051 Uiso 1 1 calc R . .
H20C H 0.7596 0.2097 0.2630 0.051 Uiso 1 1 calc R . .
C21 C 0.1095(4) 0.19939(14) 0.4458(3) 0.0332(8) Uani 1 1 d . . .
C22 C 0.3966(4) 0.23526(14) 0.5446(3) 0.0312(8) Uani 1 1 d . . .
C23 C 0.5704(4) 0.15965(12) 0.4813(3) 0.0319(8) Uani 1 1 d . . .
C24 C 0.3307(4) 0.12616(14) 0.5691(3) 0.0329(8) Uani 1 1 d . . .
C100 C 0.4283(10) -0.0162(3) 0.0113(7) 0.0444(19) Uani 0.50 1 d P A -1
C101 C 0.576(3) -0.0243(15) 0.079(3) 0.051(7) Uani 0.50 1 d PU A -1
H101 H 0.5948 -0.0510 0.1359 0.061 Uiso 0.50 1 calc PR A -1
C102 C 0.7068(11) 0.0067(4) 0.0653(8) 0.058(2) Uani 0.50 1 d P A -1
H102 H 0.8115 0.0017 0.1152 0.070 Uiso 0.50 1 calc PR A -1
C103 C 0.679(4) 0.0438(15) -0.021(3) 0.080(8) Uani 0.50 1 d PU A -1
H103 H 0.7655 0.0632 -0.0340 0.096 Uiso 0.50 1 calc PR A -1
C104 C 0.5248(12) 0.0525(4) -0.0870(8) 0.065(3) Uani 0.50 1 d P A -1
H104 H 0.5044 0.0800 -0.1425 0.079 Uiso 0.50 1 calc PR A -1
C105 C 0.394(3) 0.0210(13) -0.074(3) 0.040(5) Uani 0.50 1 d PU A -1
H105 H 0.2886 0.0256 -0.1227 0.048 Uiso 0.50 1 calc PR A -1
C106 C 0.299(4) -0.0505(15) 0.026(3) 0.078(8) Uani 0.50 1 d PU A -1
H10D H 0.3224 -0.0873 0.0117 0.117 Uiso 0.50 1 calc PR A -1
H10E H 0.1972 -0.0400 -0.0282 0.117 Uiso 0.50 1 calc PR A -1
H10F H 0.2906 -0.0471 0.1047 0.117 Uiso 0.50 1 calc PR A -1
N1 N 0.2350(3) 0.11738(10) 0.3014(2) 0.0282(6) Uani 1 1 d . . .
N2 N 0.3313(3) 0.21197(10) 0.2771(2) 0.0267(6) Uani 1 1 d . . .
O1 O -0.0059(3) 0.21652(10) 0.4601(2) 0.0438(7) Uani 1 1 d . . .
O2 O 0.4302(3) 0.27320(9) 0.6034(2) 0.0367(6) Uani 1 1 d . . .
O3 O 0.7072(3) 0.15350(9) 0.5184(2) 0.0369(6) Uani 1 1 d . . .
O4 O 0.3327(3) 0.09592(10) 0.6421(2) 0.0419(6) Uani 1 1 d . . .
Mo1 Mo 0.33137(3) 0.174655(12) 0.44262(2) 0.02661(8) Uani 1 1 d . . .

loop_
_atom_site_aniso_label
_atom_site_aniso_U_11
_atom_site_aniso_U_22
_atom_site_aniso_U_33
_atom_site_aniso_U_23
_atom_site_aniso_U_13
_atom_site_aniso_U_12
C1 0.0268(17) 0.0331(19) 0.0247(17) -0.0014(15) 0.0070(14) 0.0029(15)
C2 0.044(2) 0.033(2) 0.0353(19) -0.0016(16) 0.0131(16) -0.0054(16)
C3 0.0350(18) 0.0211(17) 0.0271(17) -0.0015(14) 0.0095(15) -0.0020(14)
C4 0.0360(19) 0.0264(18) 0.0281(18) -0.0028(15) 0.0086(16) 0.0002(15)
C5 0.045(2) 0.0281(19) 0.036(2) -0.0028(16) 0.0093(17) 0.0034(16)
C6 0.053(2) 0.028(2) 0.0351(19) -0.0003(16) 0.0111(18) -0.0049(17)
C7 0.045(2) 0.034(2) 0.036(2) -0.0011(17) 0.0170(17) -0.0067(17)
C8 0.0321(18) 0.0287(18) 0.0336(18) -0.0027(15) 0.0109(15) -0.0007(15)
C9 0.0349(19) 0.031(2) 0.052(2) -0.0047(17) 0.0148(17) 0.0055(16)
C10 0.0337(19) 0.038(2) 0.051(2) -0.0013(18) 0.0152(18) 0.0005(16)
C11 0.0282(16) 0.026(2) 0.0277(16) 0.0012(14) 0.0099(14) 0.0046(13)
C12 0.0346(19) 0.033(2) 0.0324(18) 0.0000(16) 0.0098(16) -0.0008(15)
C13 0.0307(17) 0.0240(18) 0.0269(17) 0.0016(14) 0.0088(15) -0.0025(14)
C14 0.0342(18) 0.0292(19) 0.0247(16) 0.0017(14) 0.0063(15) 0.0018(14)
C15 0.043(2) 0.0258(19) 0.0300(18) -0.0001(15) 0.0071(16) 0.0006(16)
C16 0.046(2) 0.037(2) 0.0232(18) -0.0008(16) 0.0071(16) -0.0111(18)
C17 0.0315(18) 0.041(2) 0.0290(18) 0.0023(15) 0.0096(15) -0.0030(16)
C18 0.0294(17) 0.0315(19) 0.0255(17) 0.0001(15) 0.0055(14) 0.0005(15)
C19 0.0344(18) 0.029(2) 0.0396(19) -0.0010(15) 0.0096(16) 0.0064(14)
C20 0.0294(17) 0.036(2) 0.0377(19) 0.0028(16) 0.0120(16) 0.0021(15)
C21 0.038(2) 0.034(2) 0.0264(18) -0.0027(15) 0.0069(16) -0.0083(17)
C22 0.0242(17) 0.039(2) 0.0339(19) 0.0093(17) 0.0140(15) 0.0052(15)
C23 0.044(2) 0.0245(19) 0.0307(18) -0.0027(14) 0.0160(16) -0.0040(15)
C24 0.0279(18) 0.032(2) 0.039(2) -0.0078(17) 0.0099(16) 0.0019(15)
C100 0.049(5) 0.040(5) 0.052(5) -0.002(4) 0.026(4) -0.004(4)
C101 0.049(11) 0.052(9) 0.050(8) 0.000(6) 0.011(7) 0.003(7)
C102 0.049(6) 0.075(7) 0.049(5) -0.012(5) 0.011(5) 0.012(5)
C103 0.082(10) 0.084(11) 0.073(10) 0.002(8) 0.018(8) -0.019(8)
C104 0.069(6) 0.069(7) 0.049(5) 0.016(5) 0.002(5) -0.026(6)
C105 0.039(8) 0.038(7) 0.043(7) 0.006(5) 0.013(6) 0.003(7)
C106 0.083(11) 0.076(11) 0.080(10) 0.006(7) 0.031(7) -0.015(8)
N1 0.0230(13) 0.0279(15) 0.0340(16) 0.0000(13) 0.0085(12) 0.0042(12)
N2 0.0261(14) 0.0232(14) 0.0312(15) 0.0037(12) 0.0085(12) 0.0025(11)
O1 0.0316(13) 0.0534(17) 0.0495(16) -0.0092(13) 0.0166(13) 0.0042(12)
O2 0.0349(13) 0.0356(15) 0.0402(14) -0.0101(12) 0.0114(11) -0.0040(11)
O3 0.0277(13) 0.0381(14) 0.0442(14) -0.0001(11) 0.0091(11) 0.0027(10)
O4 0.0530(15) 0.0371(15) 0.0412(14) 0.0100(12) 0.0224(13) 0.0066(12)
Mo1 0.02642(13) 0.02648(13) 0.02770(13) -0.00013(17) 0.00886(10) 0.00016(16)

loop_
_atom_type_symbol
_atom_type_description
_atom_type_scat_dispersion_real
_atom_type_scat_dispersion_imag
_atom_type_scat_source
C C 0.0033 0.0016 'International Tables Vol C Tables 4.2.6.8 and 6.1.1.4'
H H 0.0000 0.0000 'International Tables Vol C Tables 4.2.6.8 and 6.1.1.4'
N N 0.0061 0.0033 'International Tables Vol C Tables 4.2.6.8 and 6.1.1.4'
O O 0.0106 0.0060 'International Tables Vol C Tables 4.2.6.8 and 6.1.1.4'
Mo Mo -1.6832 0.6857 'International Tables Vol C Tables 4.2.6.8 and 6.1.1.4'

loop_
_geom_angle_atom_site_label_1
_geom_angle_atom_site_label_2
_geom_angle_atom_site_label_3
_geom_angle
N1 C1 C11 115.7(3)
N1 C1 C2 125.0(3)
C11 C1 C2 119.3(3)
C1 C2 H2A 109.5
C1 C2 H2B 109.5
H2A C2 H2B 109.5
C1 C2 H2C 109.5
H2A C2 H2C 109.5
H2B C2 H2C 109.5
C4 C3 C8 122.0(3)
C4 C3 N1 117.7(3)
C8 C3 N1 120.3(3)
C5 C4 C3 117.8(3)
C5 C4 C9 121.1(3)
C3 C4 C9 121.0(3)
C6 C5 C4 121.5(3)
C6 C5 H5 119.3
C4 C5 H5 119.3
C5 C6 C7 120.2(3)
C5 C6 H6 119.9
C7 C6 H6 119.9
C6 C7 C8 120.8(3)
C6 C7 H7 119.6
C8 C7 H7 119.6
C7 C8 C3 117.8(3)
C7 C8 C10 120.1(3)
C3 C8 C10 122.1(3)
C4 C9 H9A 109.5
C4 C9 H9B 109.5
H9A C9 H9B 109.5
C4 C9 H9C 109.5
H9A C9 H9C 109.5
H9B C9 H9C 109.5
C8 C10 H10A 109.5
C8 C10 H10B 109.5
H10A C10 H10B 109.5
C8 C10 H10C 109.5
H10A C10 H10C 109.5
H10B C10 H10C 109.5
N2 C11 C1 114.2(3)
N2 C11 C12 126.0(3)
C1 C11 C12 119.7(3)
C11 C12 H12A 109.5
C11 C12 H12B 109.5
H12A C12 H12B 109.5
C11 C12 H12C 109.5
H12A C12 H12C 109.5
H12B C12 H12C 109.5
C14 C13 C18 121.7(3)
C14 C13 N2 120.0(3)
C18 C13 N2 118.2(3)
C15 C14 C13 118.1(3)
C15 C14 C19 119.8(3)
C13 C14 C19 122.0(3)
C16 C15 C14 121.0(3)
C16 C15 H15 119.5
C14 C15 H15 119.5
C17 C16 C15 120.1(3)
C17 C16 H16 119.9
C15 C16 H16 119.9
C16 C17 C18 121.1(3)
C16 C17 H17 119.4
C18 C17 H17 119.4
C17 C18 C13 117.9(3)
C17 C18 C20 119.6(3)
C13 C18 C20 122.4(3)
C14 C19 H19A 109.5
C14 C19 H19B 109.5
H19A C19 H19B 109.5
C14 C19 H19C 109.5
H19A C19 H19C 109.5
H19B C19 H19C 109.5
C18 C20 H20A 109.5
C18 C20 H20B 109.5
H20A C20 H20B 109.5
C18 C20 H20C 109.5
H20A C20 H20C 109.5
H20B C20 H20C 109.5
O1 C21 Mo1 171.4(3)
O2 C22 Mo1 177.0(3)
O3 C23 Mo1 170.6(3)
O4 C24 Mo1 177.4(3)
C101 C100 C105 123(2)
C101 C100 C106 118(2)
C105 C100 C106 119(2)
C100 C101 C102 121(3)
C100 C101 H101 119.7
C102 C101 H101 119.7
C103 C102 C101 119(2)
C103 C102 H102 120.5
C101 C102 H102 120.5
C102 C103 C104 119(3)
C102 C103 H103 120.4
C104 C103 H103 120.4
C103 C104 C105 121(2)
C103 C104 H104 119.3
C105 C104 H104 119.3
C100 C105 C104 117(2)
C100 C105 H105 121.5
C104 C105 H105 121.5
C1 N1 C3 119.4(3)
C1 N1 Mo1 118.9(2)
C3 N1 Mo1 121.6(2)
C11 N2 C13 119.2(3)
C11 N2 Mo1 119.8(2)
C13 N2 Mo1 120.37(19)
C22 Mo1 C24 93.40(13)
C22 Mo1 C23 84.47(12)
C24 Mo1 C23 85.99(13)
C22 Mo1 C21 81.69(13)
C24 Mo1 C21 88.08(14)
C23 Mo1 C21 164.58(12)
C22 Mo1 N2 99.54(12)
C24 Mo1 N2 166.58(12)
C23 Mo1 N2 91.68(11)
C21 Mo1 N2 97.26(11)
C22 Mo1 N1 168.87(11)
C24 Mo1 N1 96.44(12)
C23 Mo1 N1 101.34(11)
C21 Mo1 N1 93.45(11)
N2 Mo1 N1 71.03(10)

loop_
_geom_bond_atom_site_label_1
_geom_bond_atom_site_label_2
_geom_bond_distance
C1 N1 1.297(4)
C1 C11 1.481(4)
C1 C2 1.495(4)
C2 H2A 0.9800
C2 H2B 0.9800
C2 H2C 0.9800
C3 C4 1.401(4)
C3 C8 1.405(4)
C3 N1 1.447(4)
C4 C5 1.389(5)
C4 C9 1.507(5)
C5 C6 1.375(5)
C5 H5 0.9500
C6 C7 1.388(5)
C6 H6 0.9500
C7 C8 1.397(5)
C7 H7 0.9500
C8 C10 1.510(4)
C9 H9A 0.9800
C9 H9B 0.9800
C9 H9C 0.9800
C10 H10A 0.9800
C10 H10B 0.9800
C10 H10C 0.9800
C11 N2 1.303(4)
C11 C12 1.489(4)
C12 H12A 0.9800
C12 H12B 0.9800
C12 H12C 0.9800
C13 C14 1.399(4)
C13 C18 1.405(4)
C13 N2 1.443(4)
C14 C15 1.392(4)
C14 C19 1.514(4)
C15 C16 1.383(5)
C15 H15 0.9500
C16 C17 1.380(5)
C16 H16 0.9500
C17 C18 1.392(4)
C17 H17 0.9500
C18 C20 1.518(4)
C19 H19A 0.9800
C19 H19B 0.9800
C19 H19C 0.9800
C20 H20A 0.9800
C20 H20B 0.9800
C20 H20C 0.9800
C21 O1 1.151(4)
C21 Mo1 2.040(4)
C22 O2 1.183(4)
C22 Mo1 1.952(4)
C23 O3 1.159(4)
C23 Mo1 2.036(4)
C24 O4 1.167(4)
C24 Mo1 1.967(4)
C100 C101 1.33(3)
C100 C105 1.37(3)
C100 C106 1.47(3)
C101 C102 1.43(3)
C101 H101 0.9500
C102 C103 1.37(4)
C102 H102 0.9500
C103 C104 1.38(4)
C103 H103 0.9500
C104 C105 1.43(3)
C104 H104 0.9500
C105 H105 0.9500
C106 H10D 0.9800
C106 H10E 0.9800
C106 H10F 0.9800
N1 Mo1 2.222(3)
N2 Mo1 2.220(3)

loop_
_geom_torsion_atom_site_label_1
_geom_torsion_atom_site_label_2
_geom_torsion_atom_site_label_3
_geom_torsion_atom_site_label_4
_geom_torsion
C8 C3 C4 C5 -2.0(5)
N1 C3 C4 C5 175.7(3)
C8 C3 C4 C9 176.3(3)
N1 C3 C4 C9 -6.0(5)
C3 C4 C5 C6 0.1(5)
C9 C4 C5 C6 -178.2(3)
C4 C5 C6 C7 1.8(5)
C5 C6 C7 C8 -1.8(5)
C6 C7 C8 C3 0.0(5)
C6 C7 C8 C10 180.0(3)
C4 C3 C8 C7 2.0(5)
N1 C3 C8 C7 -175.7(3)
C4 C3 C8 C10 -178.0(3)
N1 C3 C8 C10 4.3(5)
N1 C1 C11 N2 -4.8(4)
C2 C1 C11 N2 177.5(3)
N1 C1 C11 C12 173.7(3)
C2 C1 C11 C12 -3.9(4)
C18 C13 C14 C15 0.5(5)
N2 C13 C14 C15 177.5(3)
C18 C13 C14 C19 179.0(3)
N2 C13 C14 C19 -3.9(4)
C13 C14 C15 C16 -0.6(5)
C19 C14 C15 C16 -179.1(3)
C14 C15 C16 C17 0.5(5)
C15 C16 C17 C18 -0.3(5)
C16 C17 C18 C13 0.2(5)
C16 C17 C18 C20 178.5(3)
C14 C13 C18 C17 -0.3(4)
N2 C13 C18 C17 -177.4(3)
C14 C13 C18 C20 -178.6(3)
N2 C13 C18 C20 4.3(4)
C105 C100 C101 C102 1(5)
C106 C100 C101 C102 178(3)
C100 C101 C102 C103 -2(4)
C101 C102 C103 C104 4(4)
C102 C103 C104 C105 -5(4)
C101 C100 C105 C104 -2(5)
C106 C100 C105 C104 -178(2)
C103 C104 C105 C100 4(4)
C11 C1 N1 C3 -175.1(3)
C2 C1 N1 C3 2.4(5)
C11 C1 N1 Mo1 7.0(4)
C2 C1 N1 Mo1 -175.5(2)
C4 C3 N1 C1 92.6(4)
C8 C3 N1 C1 -89.6(4)
C4 C3 N1 Mo1 -89.5(3)
C8 C3 N1 Mo1 88.2(3)
C1 C11 N2 C13 170.9(2)
C12 C11 N2 C13 -7.6(5)
C1 C11 N2 Mo1 0.4(4)
C12 C11 N2 Mo1 -178.0(2)
C14 C13 N2 C11 111.2(3)
C18 C13 N2 C11 -71.6(4)
C14 C13 N2 Mo1 -78.3(3)
C18 C13 N2 Mo1 98.8(3)
C11 N2 Mo1 C22 -171.7(2)
C13 N2 Mo1 C22 18.0(2)
C11 N2 Mo1 C24 24.0(6)
C13 N2 Mo1 C24 -146.4(5)
C11 N2 Mo1 C23 103.7(2)
C13 N2 Mo1 C23 -66.7(2)
C11 N2 Mo1 C21 -88.9(2)
C13 N2 Mo1 C21 100.7(2)
C11 N2 Mo1 N1 2.3(2)
C13 N2 Mo1 N1 -168.1(2)
C1 N1 Mo1 C22 27.8(7)
C3 N1 Mo1 C22 -150.1(6)
C1 N1 Mo1 C24 179.9(3)
C3 N1 Mo1 C24 2.0(2)
C1 N1 Mo1 C23 -92.9(3)
C3 N1 Mo1 C23 89.2(2)
C1 N1 Mo1 C21 91.4(3)
C3 N1 Mo1 C21 -86.4(2)
C1 N1 Mo1 N2 -5.1(2)
C3 N1 Mo1 N2 177.1(2)
